data_7210347
loop_
_publ_author_name
'Hu, Dong-Hua'
'Sun, Chun-Yi'
'Liu, Fu-Hong'
'Qin, Chao'
'Wang, Xin-Long'
'Su, Zhong-Min'

_publ_section_title
;
 A series of coordination complexes based on unsymmetrical
 multicarboxylate ligands: syntheses, structures and properties
;
_journal_issue 34
_journal_name_full CrystEngComm
_journal_page_first 6769
_journal_paper_doi 10.1039/c3ce40782a
_journal_volume 15
_journal_year 2013
_chemical_formula_sum 'C68 H86 Cd6 N24 O41'
_chemical_formula_weight 2570.01
_chemical_name_systematic
; 
 ? 
;
_space_group_IT_number 15
_symmetry_cell_setting monoclinic
_symmetry_space_group_name_Hall '-C 2yc'
_symmetry_space_group_name_H-M 'C 1 2/c 1'
_atom_sites_solution_hydrogens geom
_atom_sites_solution_primary direct
_atom_sites_solution_secondary difmap
_audit_creation_method SHELXL-97
_cell_angle_alpha 90.00
_cell_angle_beta 110.792(4)
_cell_angle_gamma 90.00
_cell_formula_units_Z 2
_cell_length_a 15.532(3)
_cell_length_b 19.713(3)
_cell_length_c 15.214(3)
_cell_measurement_reflns_used 10366
_cell_measurement_temperature 296(2)
_cell_measurement_theta_max 24.99
_cell_measurement_theta_min 1.74
_cell_volume 4354.9(14)
_computing_cell_refinement 'SAINT (Bruker, 1999)'
_computing_data_collection 'SMART (Bruker, 1997)'
_computing_data_reduction SAINT
_computing_molecular_graphics 'SHELXTL-PLUS (Sheldrick, 1990)'
_computing_publication_material SHELXL-97
_computing_structure_refinement 'SHELXL-97 (Sheldrick, 1997)'
_computing_structure_solution 'SHELXS-97 (Sheldrick, 1997)'
_diffrn_ambient_temperature 296(2)
_diffrn_measured_fraction_theta_full 0.997
_diffrn_measured_fraction_theta_max 0.997
_diffrn_measurement_device_type 'Bruker APEX CCD area-detector'
_diffrn_measurement_method '\w scans'
_diffrn_radiation_monochromator graphite
_diffrn_radiation_source 'fine-focus sealed tube'
_diffrn_radiation_type MoK\a
_diffrn_radiation_wavelength 0.71073
_diffrn_reflns_av_R_equivalents 0.0526
_diffrn_reflns_av_sigmaI/netI 0.0606
_diffrn_reflns_limit_h_max 18
_diffrn_reflns_limit_h_min -18
_diffrn_reflns_limit_k_max 12
_diffrn_reflns_limit_k_min -23
_diffrn_reflns_limit_l_max 16
_diffrn_reflns_limit_l_min -18
_diffrn_reflns_number 10366
_diffrn_reflns_theta_full 24.99
_diffrn_reflns_theta_max 24.99
_diffrn_reflns_theta_min 1.74
_exptl_absorpt_coefficient_mu 1.549
_exptl_absorpt_correction_T_max 0.7171
_exptl_absorpt_correction_T_min 0.6889
_exptl_absorpt_correction_type multi-scan
_exptl_absorpt_process_details 'SADABS (Sheldrick, 1996)'
_exptl_crystal_colour colorless
_exptl_crystal_density_diffrn 1.960
_exptl_crystal_density_method 'not measured'
_exptl_crystal_description block
_exptl_crystal_F_000 2556
_exptl_crystal_size_max 0.26
_exptl_crystal_size_mid 0.25
_exptl_crystal_size_min 0.23
_refine_diff_density_max 0.700
_refine_diff_density_min -1.302
_refine_diff_density_rms 0.150
_refine_ls_extinction_method none
_refine_ls_goodness_of_fit_ref 1.046
_refine_ls_hydrogen_treatment mixed
_refine_ls_matrix_type full
_refine_ls_number_parameters 317
_refine_ls_number_reflns 3821
_refine_ls_number_restraints 0
_refine_ls_restrained_S_all 1.046
_refine_ls_R_factor_all 0.0928
_refine_ls_R_factor_gt 0.0654
_refine_ls_shift/su_max 0.003
_refine_ls_shift/su_mean 0.000
_refine_ls_structure_factor_coef Fsqd
_refine_ls_weighting_details 'calc w=1/[\s^2^(Fo^2^)+(0.0553P)^2^+114.7413P] where P=(Fo^2^+2Fc^2^)/3'
_refine_ls_weighting_scheme calc
_refine_ls_wR_factor_gt 0.1500
_refine_ls_wR_factor_ref 0.1660
_reflns_number_gt 2878
_reflns_number_total 3821
_reflns_threshold_expression >2sigma(I)
_cod_data_source_file c3ce40782a.txt
_cod_data_source_block www
_cod_original_sg_symbol_H-M C2/c
_cod_database_code 7210347

loop_
_symmetry_equiv_pos_as_xyz
'x, y, z'
'-x, y, -z+1/2'
'x+1/2, y+1/2, z'
'-x+1/2, y+1/2, -z+1/2'
'-x, -y, -z'
'x, -y, z-1/2'
'-x+1/2, -y+1/2, -z'
'x+1/2, -y+1/2, z-1/2'

loop_
_atom_site_label
_atom_site_type_symbol
_atom_site_fract_x
_atom_site_fract_y
_atom_site_fract_z
_atom_site_U_iso_or_equiv
_atom_site_adp_type
_atom_site_occupancy
_atom_site_symmetry_multiplicity
_atom_site_calc_flag
_atom_site_refinement_flags
C1 C 0.1824(7) 0.1341(6) 0.4656(7) 0.044(3) Uani 1 1 d .
C2 C 0.2203(7) 0.1779(7) 0.4140(8) 0.052(3) Uani 1 1 d .
H2A H 0.1822 0.2074 0.3695 0.062 Uiso 1 1 calc R
C3 C 0.3125(7) 0.1764(6) 0.4301(7) 0.046(3) Uani 1 1 d .
C4 C 0.3694(7) 0.1331(6) 0.4987(7) 0.041(3) Uani 1 1 d .
H4A H 0.4325 0.1325 0.5108 0.049 Uiso 1 1 calc R
C5 C 0.3323(6) 0.0911(5) 0.5485(6) 0.031(2) Uani 1 1 d .
C6 C 0.2397(6) 0.0917(5) 0.5328(7) 0.034(2) Uani 1 1 d .
H6A H 0.2157 0.0635 0.5676 0.041 Uiso 1 1 calc R
C7 C 0.0803(8) 0.1329(9) 0.4438(8) 0.067(5) Uani 1 1 d .
C8 C 0.3953(6) 0.0436(5) 0.6201(7) 0.034(2) Uani 1 1 d .
C9 C 0.4423(8) 0.2225(6) 0.3985(10) 0.056(3) Uani 1 1 d .
H9A H 0.4734 0.2280 0.4665 0.068 Uiso 1 1 calc R
C10 C 0.4619(10) 0.2848(7) 0.3496(11) 0.074(4) Uani 1 1 d .
H10A H 0.4393 0.3245 0.3710 0.111 Uiso 1 1 calc R
H10B H 0.4315 0.2802 0.2829 0.111 Uiso 1 1 calc R
H10C H 0.5270 0.2889 0.3642 0.111 Uiso 1 1 calc R
C11 C 0.4801(7) 0.1576(6) 0.3673(8) 0.041(3) Uani 1 1 d .
C12 C -0.2453(7) 0.0806(5) 0.5118(7) 0.034(2) Uani 1 1 d .
H12A H -0.2942 0.0977 0.4614 0.041 Uiso 1 1 calc R
C13 C -0.1147(7) 0.0494(6) 0.6019(8) 0.044(3) Uani 1 1 d .
H13A H -0.0520 0.0396 0.6246 0.053 Uiso 1 1 calc R
C16 C -0.3324(7) 0.0586(6) 0.6173(8) 0.041(3) Uani 1 1 d .
H16A H -0.3411 0.0144 0.6409 0.049 Uiso 1 1 calc R
H16B H -0.3865 0.0687 0.5627 0.049 Uiso 1 1 calc R
C17 C -0.3216(7) 0.1119(6) 0.6926(8) 0.047(3) Uani 1 1 d .
H17A H -0.3752 0.1104 0.7112 0.056 Uiso 1 1 calc R
H17B H -0.2682 0.1007 0.7473 0.056 Uiso 1 1 calc R
C14 C -0.2522(7) 0.2628(6) 0.6223(9) 0.049(3) Uani 1 1 d .
H14A H -0.2108 0.2904 0.6075 0.059 Uiso 1 1 calc R
C15 C -0.3688(7) 0.2323(6) 0.6494(8) 0.044(3) Uani 1 1 d .
H15A H -0.4252 0.2311 0.6578 0.053 Uiso 1 1 calc R
Cd1 Cd -0.10628(5) 0.10747(4) 0.39765(5) 0.0353(2) Uani 1 1 d .
Cd2 Cd 0.5000 -0.04727(6) 0.7500 0.0346(3) Uani 1 2 d S
N1 N -0.1588(6) 0.0766(5) 0.5153(6) 0.039(2) Uani 1 1 d .
N2 N -0.1675(6) 0.0382(5) 0.6503(6) 0.043(2) Uani 1 1 d .
N3 N -0.2515(5) 0.0571(4) 0.5902(5) 0.0305(18) Uani 1 1 d .
N4 N -0.3112(6) 0.1799(5) 0.6631(6) 0.041(2) Uani 1 1 d .
N5 N -0.2355(6) 0.1992(5) 0.6444(7) 0.046(2) Uani 1 1 d .
N6 N -0.3345(6) 0.2859(5) 0.6223(6) 0.043(2) Uani 1 1 d .
O1 O 0.0286(6) 0.1665(9) 0.3764(7) 0.128(6) Uani 1 1 d .
O2 O 0.0479(5) 0.0961(5) 0.4924(7) 0.063(2) Uani 1 1 d .
O3 O 0.3604(4) 0.0058(4) 0.6664(5) 0.0402(17) Uani 1 1 d .
O4 O 0.4785(4) 0.0418(5) 0.6327(5) 0.056(2) Uani 1 1 d .
O5 O 0.3436(6) 0.2191(5) 0.3781(6) 0.064(3) Uani 1 1 d .
O6 O 0.4234(5) 0.1222(5) 0.3063(5) 0.055(2) Uani 1 1 d .
O7 O 0.5613(5) 0.1476(4) 0.4034(6) 0.059(2) Uani 1 1 d .
O1W O -0.0974(6) -0.0082(6) 0.3582(7) 0.086(3) Uani 1 1 d .
O2W O -0.2494(5) 0.0795(4) 0.2855(5) 0.052(2) Uani 1 1 d .
O3W O -0.0726(13) 0.0774(13) 0.2611(13) 0.203(9) Uani 1 1 d .
O4W O -0.5000 0.1944(18) 0.7500 0.141(17) Uani 0.50 2 d SP

loop_
_atom_site_aniso_label
_atom_site_aniso_U_11
_atom_site_aniso_U_22
_atom_site_aniso_U_33
_atom_site_aniso_U_23
_atom_site_aniso_U_13
_atom_site_aniso_U_12
C1 0.036(6) 0.062(7) 0.033(5) -0.008(5) 0.011(5) 0.013(5)
C2 0.041(6) 0.071(9) 0.040(6) 0.002(6) 0.011(5) 0.030(6)
C3 0.043(6) 0.060(8) 0.039(6) 0.010(6) 0.017(5) 0.014(6)
C4 0.026(5) 0.053(7) 0.044(6) 0.005(5) 0.012(5) 0.009(5)
C5 0.025(5) 0.036(6) 0.030(5) 0.000(4) 0.007(4) -0.001(4)
C6 0.022(5) 0.042(6) 0.036(5) -0.003(4) 0.007(4) 0.014(4)
C7 0.035(6) 0.123(13) 0.031(6) -0.024(7) -0.001(5) 0.038(8)
C8 0.024(5) 0.042(6) 0.036(5) -0.003(5) 0.009(4) 0.001(4)
C9 0.050(7) 0.060(8) 0.071(8) 0.015(7) 0.036(6) 0.015(6)
C10 0.086(10) 0.065(9) 0.085(10) 0.019(8) 0.047(9) 0.017(8)
C11 0.039(6) 0.047(7) 0.044(6) 0.004(5) 0.024(5) 0.003(5)
C12 0.034(5) 0.033(5) 0.035(5) -0.004(4) 0.014(4) -0.002(4)
C13 0.033(5) 0.048(7) 0.051(6) 0.011(5) 0.013(5) 0.009(5)
C16 0.036(5) 0.045(6) 0.050(6) 0.009(5) 0.025(5) 0.004(5)
C17 0.039(6) 0.058(8) 0.053(7) 0.001(6) 0.027(5) 0.008(5)
C14 0.040(6) 0.044(7) 0.072(8) -0.004(6) 0.032(6) 0.002(5)
C15 0.032(5) 0.054(7) 0.051(6) -0.004(6) 0.019(5) 0.009(5)
Cd1 0.0254(4) 0.0457(5) 0.0354(4) 0.0027(3) 0.0117(3) 0.0019(3)
Cd2 0.0180(5) 0.0469(7) 0.0373(6) 0.000 0.0080(4) 0.000
N1 0.040(5) 0.045(5) 0.037(5) 0.001(4) 0.018(4) 0.001(4)
N2 0.034(5) 0.052(6) 0.040(5) 0.010(4) 0.009(4) 0.011(4)
N3 0.029(4) 0.030(4) 0.035(4) 0.002(4) 0.014(4) -0.001(3)
N4 0.038(5) 0.048(6) 0.042(5) 0.009(4) 0.020(4) 0.009(4)
N5 0.027(4) 0.049(6) 0.065(6) -0.003(5) 0.019(4) -0.003(4)
N6 0.034(5) 0.045(6) 0.052(5) 0.002(4) 0.015(4) 0.001(4)
O1 0.045(5) 0.274(18) 0.065(6) 0.045(9) 0.020(5) 0.089(8)
O2 0.021(4) 0.077(6) 0.082(6) -0.014(5) 0.007(4) 0.008(4)
O3 0.025(3) 0.045(4) 0.043(4) 0.000(3) 0.002(3) -0.004(3)
O4 0.021(4) 0.090(7) 0.055(5) 0.025(5) 0.011(3) 0.013(4)
O5 0.056(5) 0.077(6) 0.071(6) 0.029(5) 0.037(5) 0.038(5)
O6 0.039(4) 0.076(6) 0.051(5) -0.022(4) 0.018(4) 0.002(4)
O7 0.029(4) 0.066(6) 0.075(6) 0.005(5) 0.012(4) 0.011(4)
O1W 0.057(6) 0.106(8) 0.087(7) -0.033(6) 0.015(5) 0.017(6)
O2W 0.030(4) 0.067(5) 0.056(5) -0.002(4) 0.011(4) -0.004(4)
O3W 0.173(17) 0.29(3) 0.156(15) -0.061(17) 0.075(14) -0.054(17)
O4W 0.19(4) 0.08(2) 0.23(5) 0.000 0.17(4) 0.000

loop_
_atom_type_symbol
_atom_type_description
_atom_type_scat_dispersion_real
_atom_type_scat_dispersion_imag
_atom_type_scat_source
C C 0.0033 0.0016 'International Tables Vol C Tables 4.2.6.8 and 6.1.1.4'
Cd Cd -0.8075 1.2024 'International Tables Vol C Tables 4.2.6.8 and 6.1.1.4'
N N 0.0061 0.0033 'International Tables Vol C Tables 4.2.6.8 and 6.1.1.4'
O O 0.0106 0.0060 'International Tables Vol C Tables 4.2.6.8 and 6.1.1.4'
H H 0.0000 0.0000 'International Tables Vol C Tables 4.2.6.8 and 6.1.1.4'

loop_
_geom_angle_atom_site_label_1
_geom_angle_atom_site_label_2
_geom_angle_atom_site_label_3
_geom_angle
_geom_angle_site_symmetry_1
_geom_angle_site_symmetry_3
C6 C1 C2 119.5(10) . .
C6 C1 C7 120.6(11) . .
C2 C1 C7 119.8(11) . .
C3 C2 C1 120.0(10) . .
C3 C2 H2A 120.0 . .
C1 C2 H2A 120.0 . .
O5 C3 C2 116.8(10) . .
O5 C3 C4 123.7(10) . .
C2 C3 C4 119.6(11) . .
C5 C4 C3 120.1(9) . .
C5 C4 H4A 120.0 . .
C3 C4 H4A 120.0 . .
C6 C5 C4 121.1(9) . .
C6 C5 C8 120.2(9) . .
C4 C5 C8 118.7(8) . .
C5 C6 C1 119.7(10) . .
C5 C6 H6A 120.1 . .
C1 C6 H6A 120.1 . .
O1 C7 O2 120.9(12) . .
O1 C7 C1 119.8(15) . .
O2 C7 C1 119.3(11) . .
O4 C8 O3 121.6(9) . .
O4 C8 C5 120.3(9) . .
O3 C8 C5 118.0(8) . .
O4 C8 Cd2 63.2(6) . .
O3 C8 Cd2 58.4(5) . .
C5 C8 Cd2 176.3(7) . .
O5 C9 C10 108.2(10) . .
O5 C9 C11 112.5(10) . .
C10 C9 C11 110.7(10) . .
O5 C9 H9A 108.5 . .
C10 C9 H9A 108.5 . .
C11 C9 H9A 108.5 . .
C9 C10 H10A 109.5 . .
C9 C10 H10B 109.5 . .
H10A C10 H10B 109.5 . .
C9 C10 H10C 109.5 . .
H10A C10 H10C 109.5 . .
H10B C10 H10C 109.5 . .
O7 C11 O6 126.9(11) . .
O7 C11 C9 116.5(11) . .
O6 C11 C9 116.6(10) . .
N3 C12 N1 110.0(9) . .
N3 C12 H12A 125.0 . .
N1 C12 H12A 125.0 . .
N2 C13 N1 114.3(9) . .
N2 C13 H13A 122.8 . .
N1 C13 H13A 122.8 . .
N3 C16 C17 110.6(8) . .
N3 C16 H16A 109.5 . .
C17 C16 H16A 109.5 . .
N3 C16 H16B 109.5 . .
C17 C16 H16B 109.5 . .
H16A C16 H16B 108.1 . .
N4 C17 C16 113.8(9) . .
N4 C17 H17A 108.8 . .
C16 C17 H17A 108.8 . .
N4 C17 H17B 108.8 . .
C16 C17 H17B 108.8 . .
H17A C17 H17B 107.7 . .
N5 C14 N6 115.2(10) . .
N5 C14 H14A 122.4 . .
N6 C14 H14A 122.4 . .
N6 C15 N4 110.4(9) . .
N6 C15 H15A 124.8 . .
N4 C15 H15A 124.8 . .
N6 Cd1 N1 96.4(3) 7_456 .
N6 Cd1 O2 116.8(3) 7_456 .
N1 Cd1 O2 93.7(3) . .
N6 Cd1 O2W 83.5(3) 7_456 .
N1 Cd1 O2W 89.8(3) . .
O2 Cd1 O2W 158.8(3) . .
N6 Cd1 O1W 155.8(3) 7_456 .
N1 Cd1 O1W 90.6(4) . .
O2 Cd1 O1W 85.7(3) . .
O2W Cd1 O1W 73.4(3) . .
N6 Cd1 O3W 108.5(7) 7_456 .
N1 Cd1 O3W 149.2(6) . .
O2 Cd1 O3W 91.1(5) . .
O2W Cd1 O3W 75.6(5) . .
O1W Cd1 O3W 59.5(7) . .
N6 Cd1 O1 82.6(4) 7_456 .
N1 Cd1 O1 139.9(3) . .
O2 Cd1 O1 53.3(3) . .
O2W Cd1 O1 129.4(3) . .
O1W Cd1 O1 106.6(4) . .
O3W Cd1 O1 63.5(6) . .
O6 Cd2 O6 97.9(5) 6_556 5_656
O6 Cd2 O3 127.0(3) 6_556 2_656
O6 Cd2 O3 89.3(3) 5_656 2_656
O6 Cd2 O3 89.3(3) 6_556 .
O6 Cd2 O3 127.0(3) 5_656 .
O3 Cd2 O3 126.8(3) 2_656 .
O6 Cd2 O4 98.5(3) 6_556 2_656
O6 Cd2 O4 142.9(3) 5_656 2_656
O3 Cd2 O4 54.5(2) 2_656 2_656
O3 Cd2 O4 86.3(3) . 2_656
O6 Cd2 O4 142.9(2) 6_556 .
O6 Cd2 O4 98.5(3) 5_656 .
O3 Cd2 O4 86.3(3) 2_656 .
O3 Cd2 O4 54.5(2) . .
O4 Cd2 O4 87.9(4) 2_656 .
O6 Cd2 C8 114.4(3) 6_556 2_656
O6 Cd2 C8 116.5(3) 5_656 2_656
O3 Cd2 C8 27.6(2) 2_656 2_656
O3 Cd2 C8 107.4(3) . 2_656
O4 Cd2 C8 26.9(2) 2_656 2_656
O4 Cd2 C8 87.1(3) . 2_656
O6 Cd2 C8 116.5(3) 6_556 .
O6 Cd2 C8 114.4(3) 5_656 .
O3 Cd2 C8 107.4(3) 2_656 .
O3 Cd2 C8 27.6(2) . .
O4 Cd2 C8 87.1(3) 2_656 .
O4 Cd2 C8 26.9(2) . .
C8 Cd2 C8 98.2(4) 2_656 .
C12 N1 C13 102.5(8) . .
C12 N1 Cd1 126.0(7) . .
C13 N1 Cd1 131.5(7) . .
C13 N2 N3 102.9(8) . .
C12 N3 N2 110.2(8) . .
C12 N3 C16 126.7(8) . .
N2 N3 C16 122.5(8) . .
C15 N4 N5 109.4(9) . .
C15 N4 C17 128.8(9) . .
N5 N4 C17 121.8(8) . .
C14 N5 N4 102.5(8) . .
C15 N6 C14 102.5(9) . .
C15 N6 Cd1 126.6(7) . 7_456
C14 N6 Cd1 130.3(8) . 7_456
C7 O1 Cd1 88.4(11) . .
C7 O2 Cd1 96.8(7) . .
C8 O3 Cd2 93.9(5) . .
C8 O4 Cd2 89.9(6) . .
C3 O5 C9 118.1(9) . .
C11 O6 Cd2 108.9(6) . 5_656

loop_
_geom_bond_atom_site_label_1
_geom_bond_atom_site_label_2
_geom_bond_distance
_geom_bond_site_symmetry_2
C1 C6 1.375(14) .
C1 C2 1.426(16) .
C1 C7 1.500(15) .
C2 C3 1.366(14) .
C2 H2A 0.9300 .
C3 O5 1.356(13) .
C3 C4 1.393(14) .
C4 C5 1.379(14) .
C4 H4A 0.9300 .
C5 C6 1.373(12) .
C5 C8 1.505(13) .
C6 H6A 0.9300 .
C7 O1 1.245(16) .
C7 O2 1.261(17) .
C8 O4 1.237(11) .
C8 O3 1.271(12) .
C8 Cd2 2.734(10) .
C9 O5 1.454(14) .
C9 C10 1.520(17) .
C9 C11 1.550(16) .
C9 H9A 0.9800 .
C10 H10A 0.9600 .
C10 H10B 0.9600 .
C10 H10C 0.9600 .
C11 O7 1.200(12) .
C11 O6 1.243(13) .
C12 N3 1.315(12) .
C12 N1 1.328(12) .
C12 H12A 0.9300 .
C13 N2 1.301(13) .
C13 N1 1.361(13) .
C13 H13A 0.9300 .
C16 N3 1.455(12) .
C16 C17 1.519(15) .
C16 H16A 0.9700 .
C16 H16B 0.9700 .
C17 N4 1.440(14) .
C17 H17A 0.9700 .
C17 H17B 0.9700 .
C14 N5 1.299(14) .
C14 N6 1.357(13) .
C14 H14A 0.9300 .
C15 N6 1.313(14) .
C15 N4 1.333(13) .
C15 H15A 0.9300 .
Cd1 N6 2.271(9) 7_456
Cd1 N1 2.297(8) .
Cd1 O2 2.327(7) .
Cd1 O2W 2.338(7) .
Cd1 O1W 2.374(11) .
Cd1 O3W 2.390(18) .
Cd1 O1 2.515(13) .
Cd2 O6 2.248(7) 6_556
Cd2 O6 2.248(7) 5_656
Cd2 O3 2.336(7) 2_656
Cd2 O3 2.336(6) .
Cd2 O4 2.441(8) 2_656
Cd2 O4 2.441(8) .
Cd2 C8 2.734(10) 2_656
N2 N3 1.353(11) .
N4 N5 1.360(11) .
N6 Cd1 2.271(9) 7_456
O6 Cd2 2.248(7) 5_656
